data_7048470
loop_
_publ_author_name
'Sun, Nana'
'Wang, Hailong'
'Liu, Tao'
'Qi, Dongdong'
'Jiang, Jianzhuang'

_publ_section_title
;
 Magnetic investigations over reversibly switched chiral
 (phthalocyaninato)(porphyrinato) dysprosium double-decker compounds.
;
_journal_issue 5
_journal_name_full 'Dalton transactions (Cambridge, England : 2003)'
_journal_page_first 1586
_journal_page_last 1590
_journal_paper_doi 10.1039/c8dt04008g
_journal_volume 48
_journal_year 2019
_chemical_formula_sum 'C64 H36 Cl2 Dy0.5 N6 O2'
_chemical_formula_weight 1073.14
_space_group_crystal_system orthorhombic
_space_group_IT_number 23
_space_group_name_Hall 'I 2 2'
_space_group_name_H-M_alt 'I 2 2 2'
_symmetry_space_group_name_Hall 'I 2 2'
_symmetry_space_group_name_H-M 'I 2 2 2'
_atom_sites_solution_hydrogens geom
_audit_creation_method SHELXL-2014/7
_audit_update_record
;
2018-08-15 deposited with the CCDC.
2019-01-03 downloaded from the CCDC.
;
_cell_angle_alpha 90
_cell_angle_beta 90
_cell_angle_gamma 90
_cell_formula_units_Z 8
_cell_length_a 21.6950(2)
_cell_length_b 21.7955(2)
_cell_length_c 23.4279(5)
_cell_measurement_reflns_used 2864
_cell_measurement_temperature 150
_cell_measurement_theta_max 28.9755
_cell_measurement_theta_min 2.9296
_cell_volume 11078.0(3)
_computing_structure_refinement 'SHELXL-2014/7 (Sheldrick, 2014)'
_diffrn_ambient_temperature 150
_diffrn_measured_fraction_theta_full 0.997
_diffrn_measured_fraction_theta_max 0.880
_diffrn_measurement_device_type 'Xcalibur, Eos, Gemini'
_diffrn_radiation_type MoK\a
_diffrn_radiation_wavelength 0.71073
_diffrn_reflns_av_R_equivalents 0.1109
_diffrn_reflns_av_unetI/netI 0.2275
_diffrn_reflns_Laue_measured_fraction_full 0.997
_diffrn_reflns_Laue_measured_fraction_max 0.880
_diffrn_reflns_limit_h_max 20
_diffrn_reflns_limit_h_min -27
_diffrn_reflns_limit_k_max 27
_diffrn_reflns_limit_k_min -17
_diffrn_reflns_limit_l_max 30
_diffrn_reflns_limit_l_min -25
_diffrn_reflns_number 23435
_diffrn_reflns_point_group_measured_fraction_full 0.997
_diffrn_reflns_point_group_measured_fraction_max 0.843
_diffrn_reflns_theta_full 25.242
_diffrn_reflns_theta_max 29.040
_diffrn_reflns_theta_min 2.957
_exptl_absorpt_coefficient_mu 0.830
_exptl_crystal_colour green
_exptl_crystal_density_diffrn 1.287
_exptl_crystal_description block
_exptl_crystal_F_000 4360
_refine_diff_density_max 5.224
_refine_diff_density_min -2.232
_refine_diff_density_rms 0.207
_refine_ls_abs_structure_details
;
 Flack x determined using 1653 quotients [(I+)-(I-)]/[(I+)+(I-)]
 (Parsons, Flack and Wagner, Acta Cryst. B69 (2013) 249-259).
;
_refine_ls_abs_structure_Flack -0.006(12)
_refine_ls_extinction_method none
_refine_ls_goodness_of_fit_ref 1.076
_refine_ls_hydrogen_treatment constr
_refine_ls_matrix_type full
_refine_ls_number_parameters 630
_refine_ls_number_reflns 12494
_refine_ls_number_restraints 90
_refine_ls_restrained_S_all 1.079
_refine_ls_R_factor_all 0.1946
_refine_ls_R_factor_gt 0.1153
_refine_ls_shift/su_max 0.000
_refine_ls_shift/su_mean 0.000
_refine_ls_structure_factor_coef Fsqd
_refine_ls_weighting_details 'w=1/[\s^2^(Fo^2^)+(0.1298P)^2^+8.8530P] where P=(Fo^2^+2Fc^2^)/3'
_refine_ls_weighting_scheme calc
_refine_ls_wR_factor_gt 0.2426
_refine_ls_wR_factor_ref 0.2975
_reflns_Friedel_coverage 0.786
_reflns_Friedel_fraction_full 0.997
_reflns_Friedel_fraction_max 0.801
_reflns_number_gt 7106
_reflns_number_total 12494
_reflns_threshold_expression 'I > 2\s(I)'
_cod_data_source_file c8dt04008g2.cif
_cod_data_source_block shelx_CCDC1
_cod_depositor_comments 'Adding full bibliography for 7048469--7048471.cif.'
_cod_original_formula_sum 'C64 H36 Cl2 Dy0.50 N6 O2'
_cod_database_code 7048470
_shelx_shelxl_version_number 2014/7
_shelx_space_group_comment
;
The symmetry employed for this shelxl refinement is uniquely defined
by the following loop, which should always be used as a source of
symmetry information in preference to the above space-group names.
They are only intended as comments.
;

loop_
_space_group_symop_operation_xyz
'x, y, z'
'-x, -y, z'
'x, -y, -z'
'-x, y, -z'
'x+1/2, y+1/2, z+1/2'
'-x+1/2, -y+1/2, z+1/2'
'x+1/2, -y+1/2, -z+1/2'
'-x+1/2, y+1/2, -z+1/2'

loop_
_atom_site_label
_atom_site_type_symbol
_atom_site_fract_x
_atom_site_fract_y
_atom_site_fract_z
_atom_site_U_iso_or_equiv
_atom_site_adp_type
_atom_site_occupancy
_atom_site_site_symmetry_order
_atom_site_calc_flag
_atom_site_refinement_flags_posn
_atom_site_refinement_flags_adp
_atom_site_refinement_flags_occupancy
C1 C 0.3797(8) 0.5695(8) 0.1909(7) 0.022(4) Uani 1 1 d . U .
C2 C 0.3584(9) 0.6283(9) 0.1680(9) 0.037(5) Uani 1 1 d . . .
H2 H 0.3186 0.6371 0.1558 0.044 Uiso 1 1 calc R U .
C3 C 0.4070(8) 0.6678(8) 0.1676(8) 0.029(4) Uani 1 1 d . . .
H3 H 0.4068 0.7084 0.1555 0.035 Uiso 1 1 calc R U .
C4 C 0.4588(10) 0.6340(9) 0.1899(9) 0.031(5) Uani 1 1 d . . .
C5 C 0.5184(8) 0.6568(8) 0.1928(8) 0.029(5) Uani 1 1 d . . .
C6 C 0.5725(8) 0.6226(7) 0.1984(8) 0.023(4) Uani 1 1 d . . .
C7 C 0.6354(8) 0.6458(9) 0.2013(8) 0.027(4) Uani 1 1 d . U .
H7 H 0.6468 0.6870 0.2020 0.032 Uiso 1 1 calc R U .
C8 C 0.6742(8) 0.5977(8) 0.2028(7) 0.025(4) Uani 1 1 d . U .
H8 H 0.7171 0.5993 0.2038 0.030 Uiso 1 1 calc R U .
C9 C 0.6367(8) 0.5432(8) 0.2025(8) 0.024(4) Uani 1 1 d . . .
C10 C 0.3425(8) 0.5168(7) 0.1939(7) 0.023(4) Uani 1 1 d . . .
C11 C 0.2743(8) 0.5239(7) 0.1794(8) 0.028(4) Uani 1 1 d . . .
C12 C 0.2343(8) 0.5541(8) 0.2155(8) 0.030(4) Uani 1 1 d . . .
H12 H 0.2484 0.5707 0.2496 0.036 Uiso 1 1 calc R U .
C13 C 0.1716(9) 0.5595(9) 0.2000(10) 0.046(6) Uani 1 1 d . . .
H13 H 0.1446 0.5819 0.2228 0.055 Uiso 1 1 calc R U .
C14 C 0.1500(9) 0.5305(9) 0.1494(10) 0.045(6) Uani 1 1 d . . .
C15 C 0.1892(7) 0.4985(13) 0.1152(7) 0.033(3) Uani 1 1 d . U .
H15 H 0.1749 0.4783 0.0829 0.039 Uiso 1 1 calc R U .
C16 C 0.2499(7) 0.4968(13) 0.1297(6) 0.031(4) Uani 1 1 d . U .
H16 H 0.2769 0.4765 0.1053 0.037 Uiso 1 1 calc R U .
C17 C 0.5269(8) 0.7240(8) 0.1804(8) 0.026(4) Uani 1 1 d . . .
C18 C 0.4963(12) 0.7672(7) 0.2131(7) 0.036(5) Uani 1 1 d . . .
H18 H 0.4709 0.7538 0.2425 0.043 Uiso 1 1 calc R U .
C19 C 0.5020(13) 0.8299(7) 0.2035(8) 0.044(5) Uani 1 1 d . . .
H19 H 0.4835 0.8584 0.2276 0.053 Uiso 1 1 calc R U .
C20 C 0.5358(10) 0.8481(10) 0.1574(10) 0.046(5) Uani 1 1 d . U .
C21 C 0.5661(10) 0.8074(9) 0.1241(10) 0.044(6) Uani 1 1 d . . .
H21 H 0.5902 0.8209 0.0938 0.052 Uiso 1 1 calc R U .
C22 C 0.5608(9) 0.7448(8) 0.1360(8) 0.035(5) Uani 1 1 d . . .
H22 H 0.5810 0.7167 0.1127 0.041 Uiso 1 1 calc R U .
C23 C 0.5867(9) 0.6049(10) 0.3326(9) 0.030(5) Uani 1 1 d . . .
C24 C 0.5862(9) 0.6709(9) 0.3451(9) 0.037(5) Uani 1 1 d . . .
C25 C 0.6379(11) 0.7110(9) 0.3576(12) 0.058(7) Uani 1 1 d . . .
H25 H 0.6786 0.6979 0.3589 0.069 Uiso 1 1 calc R U .
C26 C 0.6197(12) 0.7715(11) 0.3674(14) 0.078(10) Uani 1 1 d . . .
H26 H 0.6500 0.7998 0.3773 0.093 Uiso 1 1 calc R U .
C27 C 0.5602(11) 0.7916(12) 0.3634(14) 0.060(8) Uani 1 1 d . . .
H27 H 0.5521 0.8334 0.3663 0.072 Uiso 1 1 calc R U .
C28 C 0.5121(10) 0.7514(9) 0.3552(9) 0.040(6) Uani 1 1 d . . .
C29 C 0.5251(7) 0.6918(8) 0.3448(9) 0.031(5) Uani 1 1 d . . .
C30 C 0.4877(7) 0.6368(7) 0.3303(6) 0.016(4) Uani 1 1 d . . .
C31 C 0.3019(9) 0.7302(9) 0.3181(8) 0.032(4) Uani 1 1 d . . .
C32 C 0.2776(10) 0.7160(9) 0.2620(10) 0.046(6) Uani 1 1 d . . .
H32 H 0.2567 0.6792 0.2566 0.055 Uiso 1 1 calc R U .
C33 C 0.2844(11) 0.7549(10) 0.2173(9) 0.046(6) Uani 1 1 d . . .
H33 H 0.2685 0.7445 0.1818 0.055 Uiso 1 1 calc R U .
C34 C 0.3150(11) 0.8099(9) 0.2243(8) 0.043(6) Uani 1 1 d . . .
C35 C 0.3258(10) 0.8489(10) 0.1771(10) 0.047(5) Uani 1 1 d . U .
H35 H 0.3112 0.8373 0.1414 0.056 Uiso 1 1 calc R U .
C36 C 0.3561(10) 0.9018(10) 0.1822(10) 0.047(6) Uani 1 1 d . U .
H36 H 0.3634 0.9258 0.1501 0.056 Uiso 1 1 calc R U .
C37 C 0.3769(9) 0.9214(9) 0.2358(10) 0.046(5) Uani 1 1 d . . .
H37 H 0.3975 0.9586 0.2393 0.055 Uiso 1 1 calc R U .
C38 C 0.3668(10) 0.8858(9) 0.2826(9) 0.041(5) Uani 1 1 d . . .
H38 H 0.3795 0.8992 0.3184 0.049 Uiso 1 1 calc R U .
C39 C 0.3368(9) 0.8278(9) 0.2767(8) 0.032(5) Uani 1 1 d . . .
C40 C 0.3308(8) 0.7870(9) 0.3255(8) 0.031(4) Uani 1 1 d . . .
C41 C 0.4052(13) 0.8387(13) 0.4873(14) 0.080(9) Uani 1 1 d . U .
H41 H 0.4220 0.8493 0.5224 0.096 Uiso 1 1 calc R U .
C42 C 0.3408(12) 0.8477(11) 0.4782(9) 0.050(7) Uani 1 1 d . . .
C43 C 0.3057(15) 0.8738(12) 0.5192(11) 0.073(10) Uani 1 1 d . . .
H43 H 0.3229 0.8864 0.5536 0.088 Uiso 1 1 calc R U .
C44 C 0.2467(14) 0.8809(12) 0.5090(15) 0.072(9) Uani 1 1 d . . .
H44 H 0.2226 0.9000 0.5366 0.086 Uiso 1 1 calc R U .
C45 C 0.2187(11) 0.8613(10) 0.4596(10) 0.044(5) Uani 1 1 d . . .
H45 H 0.1763 0.8652 0.4551 0.053 Uiso 1 1 calc R U .
C46 C 0.2532(10) 0.8364(9) 0.4177(8) 0.039(5) Uani 1 1 d . . .
H46 H 0.2348 0.8248 0.3835 0.047 Uiso 1 1 calc R U .
C47 C 0.3159(10) 0.8282(8) 0.4255(7) 0.031(4) Uani 1 1 d . . .
C48 C 0.3562(10) 0.8045(7) 0.3824(8) 0.033(5) Uani 1 1 d . . .
C49 C 0.4186(11) 0.7963(10) 0.3926(10) 0.042(6) Uani 1 1 d . . .
C50 C 0.4458(11) 0.8134(12) 0.4433(12) 0.069(9) Uani 1 1 d . . .
H50 H 0.4879 0.8090 0.4493 0.082 Uiso 1 1 calc R U .
C51 C 0.3921(9) 0.5862(9) 0.3313(9) 0.027(5) Uani 1 1 d . U .
C52 C 0.3272(9) 0.5878(8) 0.3447(7) 0.028(4) Uani 1 1 d . . .
C53 C 0.2839(9) 0.6313(8) 0.3586(8) 0.031(4) Uani 1 1 d . . .
C54 C 0.2237(9) 0.6133(9) 0.3718(9) 0.037(5) Uani 1 1 d . . .
H54 H 0.1942 0.6431 0.3795 0.044 Uiso 1 1 calc R U .
C55 C 0.2074(9) 0.5522(10) 0.3734(10) 0.048(6) Uani 1 1 d . . .
H55 H 0.1671 0.5410 0.3822 0.057 Uiso 1 1 calc R U .
C56 C 0.2507(7) 0.5080(11) 0.3620(8) 0.035(5) Uani 1 1 d . . .
H56 H 0.2411 0.4665 0.3654 0.043 Uiso 1 1 calc R U .
C57 C 0.3093(8) 0.5265(8) 0.3452(8) 0.033(4) Uani 1 1 d . . .
C58 C 0.3657(7) 0.4891(8) 0.3330(7) 0.024(4) Uani 1 1 d . . .
C59 C 0.3983(14) 0.8696(13) 0.0323(12) 0.119(13) Uiso 1 1 d G . .
H59 H 0.4309 0.8969 0.0365 0.143 Uiso 1 1 calc R U .
C60 C 0.3398(17) 0.8913(11) 0.0190(13) 0.17(2) Uiso 1 1 d G . .
H60 H 0.3332 0.9332 0.0144 0.200 Uiso 1 1 calc R U .
C61 C 0.2911(12) 0.8504(16) 0.0128(13) 0.19(2) Uiso 1 1 d G . .
H61 H 0.2519 0.8650 0.0039 0.231 Uiso 1 1 calc R U .
C62 C 0.3009(12) 0.7879(15) 0.0197(11) 0.142(17) Uiso 1 1 d G . .
H62 H 0.2683 0.7605 0.0155 0.170 Uiso 1 1 calc R U .
C63 C 0.3594(14) 0.7661(10) 0.0329(11) 0.100(11) Uiso 1 1 d G . .
H63 H 0.3660 0.7243 0.0376 0.120 Uiso 1 1 calc R U .
C64 C 0.4081(11) 0.8070(15) 0.0392(12) 0.162(19) Uiso 1 1 d G . .
H64 H 0.4473 0.7925 0.0480 0.194 Uiso 1 1 calc R U .
N1 N 0.5747(7) 0.5589(7) 0.2031(6) 0.026(4) Uani 1 1 d . U .
N2 N 0.4404(6) 0.5741(6) 0.2043(6) 0.019(3) Uani 1 1 d . U .
N3 N 0.5247(6) 0.5872(7) 0.3201(6) 0.027(3) Uani 1 1 d . U .
N4 N 0.4269(7) 0.6371(8) 0.3319(7) 0.028(4) Uani 1 1 d . . .
N5 N 0.4128(6) 0.5271(6) 0.3227(5) 0.014(3) Uani 1 1 d . U .
N6 N 0.6353(7) 0.5720(7) 0.3364(7) 0.028(4) Uani 1 1 d . . .
O1 O 0.2980(6) 0.6938(6) 0.3642(5) 0.030(3) Uani 1 1 d . . .
O2 O 0.4519(7) 0.7724(7) 0.3476(7) 0.047(4) Uani 1 1 d . . .
Cl1 Cl 0.5410(3) 0.9275(3) 0.1444(3) 0.0685(18) Uani 1 1 d . U .
Cl2 Cl 0.0720(3) 0.5346(3) 0.1348(4) 0.072(2) Uani 1 1 d . . .
Dy1 Dy 0.5000 0.5000 0.25879(4) 0.0239(3) Uani 1 2 d S T P

loop_
_atom_site_aniso_label
_atom_site_aniso_U_11
_atom_site_aniso_U_22
_atom_site_aniso_U_33
_atom_site_aniso_U_23
_atom_site_aniso_U_13
_atom_site_aniso_U_12
C1 0.022(4) 0.022(4) 0.022(4) -0.0001(14) 0.0003(14) 0.0005(14)
C2 0.035(12) 0.038(12) 0.038(13) 0.007(9) -0.006(9) 0.015(9)
C3 0.032(11) 0.012(9) 0.045(12) 0.011(8) 0.005(8) -0.001(7)
C4 0.023(11) 0.030(12) 0.039(12) -0.016(9) 0.000(9) -0.001(9)
C5 0.038(13) 0.015(9) 0.032(11) -0.001(7) 0.018(8) -0.002(7)
C6 0.018(9) 0.010(8) 0.040(12) 0.002(7) 0.018(8) 0.000(7)
C7 0.027(4) 0.026(4) 0.027(4) 0.0002(14) 0.0001(14) 0.0004(14)
C8 0.025(4) 0.025(4) 0.025(4) 0.0004(14) -0.0001(14) 0.0001(14)
C9 0.012(9) 0.013(9) 0.046(13) 0.004(8) -0.001(8) 0.000(7)
C10 0.026(10) 0.022(12) 0.022(9) -0.005(6) -0.004(7) 0.001(7)
C11 0.028(10) 0.011(8) 0.045(12) 0.003(7) 0.005(8) -0.008(7)
C12 0.025(10) 0.026(10) 0.040(11) -0.002(8) 0.007(8) -0.007(8)
C13 0.031(12) 0.035(12) 0.071(16) 0.000(11) 0.013(10) 0.015(9)
C14 0.035(12) 0.032(11) 0.067(16) 0.021(10) -0.017(10) -0.017(9)
C15 0.033(4) 0.032(4) 0.033(4) -0.0001(14) -0.0007(14) -0.0003(14)
C16 0.031(4) 0.031(4) 0.031(4) 0.0001(14) -0.0003(14) 0.0002(14)
C17 0.024(9) 0.019(9) 0.034(11) 0.007(8) -0.007(7) -0.004(7)
C18 0.047(12) 0.020(8) 0.042(10) -0.007(7) 0.037(13) -0.003(11)
C19 0.047(11) 0.023(9) 0.063(12) 0.000(8) 0.010(17) 0.024(13)
C20 0.046(5) 0.045(5) 0.046(5) 0.0003(14) 0.0000(14) -0.0001(14)
C21 0.037(12) 0.023(11) 0.071(16) 0.012(10) 0.011(10) -0.008(9)
C22 0.045(12) 0.018(10) 0.040(12) 0.009(8) 0.001(9) 0.004(8)
C23 0.015(10) 0.031(12) 0.044(13) 0.006(10) 0.001(8) -0.001(8)
C24 0.026(11) 0.028(11) 0.057(15) 0.007(10) -0.011(9) -0.006(9)
C25 0.043(14) 0.023(11) 0.11(2) -0.026(12) 0.003(13) -0.011(10)
C26 0.055(17) 0.028(13) 0.15(3) -0.031(16) -0.034(18) -0.007(12)
C27 0.037(15) 0.035(15) 0.11(3) -0.026(15) 0.004(15) 0.002(11)
C28 0.040(17) 0.028(10) 0.053(12) -0.015(8) -0.010(10) 0.000(9)
C29 0.011(8) 0.021(10) 0.062(14) -0.006(9) -0.008(8) 0.000(7)
C30 0.011(11) 0.016(7) 0.020(8) -0.002(6) 0.002(6) -0.002(6)
C31 0.037(12) 0.031(11) 0.029(11) -0.005(8) 0.001(8) 0.015(9)
C32 0.052(13) 0.036(12) 0.050(14) -0.032(11) -0.012(11) 0.006(10)
C33 0.059(15) 0.043(14) 0.035(12) -0.005(10) -0.017(10) 0.022(11)
C34 0.067(15) 0.031(12) 0.032(13) -0.002(9) -0.006(10) 0.020(11)
C35 0.047(5) 0.047(5) 0.046(5) -0.0002(14) 0.0000(14) 0.0006(14)
C36 0.047(6) 0.047(6) 0.047(6) 0.0002(14) 0.0004(14) 0.0007(14)
C37 0.049(13) 0.019(10) 0.069(16) 0.005(10) 0.011(11) 0.018(9)
C38 0.058(14) 0.028(11) 0.036(12) -0.001(9) 0.009(10) 0.016(10)
C39 0.034(11) 0.034(11) 0.030(11) -0.011(8) -0.007(8) 0.019(9)
C40 0.029(10) 0.028(11) 0.037(11) -0.007(8) -0.005(8) 0.017(8)
C41 0.080(9) 0.080(9) 0.080(9) -0.0004(14) -0.0005(14) 0.0003(14)
C42 0.060(16) 0.046(14) 0.044(14) -0.008(9) -0.022(10) 0.031(12)
C43 0.09(2) 0.052(17) 0.08(2) -0.020(13) -0.009(14) 0.035(16)
C44 0.082(19) 0.062(16) 0.07(3) -0.010(16) 0.026(18) 0.033(14)
C45 0.048(14) 0.041(13) 0.043(14) 0.006(10) 0.014(11) 0.019(11)
C46 0.053(14) 0.037(12) 0.028(11) 0.003(9) 0.004(9) 0.007(10)
C47 0.056(13) 0.019(10) 0.017(10) -0.001(7) -0.002(8) 0.009(9)
C48 0.056(14) 0.005(8) 0.038(12) -0.004(7) -0.008(9) 0.006(8)
C49 0.049(15) 0.036(13) 0.041(14) -0.015(10) -0.020(11) 0.010(11)
C50 0.038(15) 0.066(18) 0.10(2) -0.045(15) -0.033(13) 0.018(13)
C51 0.027(5) 0.026(5) 0.027(5) -0.0002(14) 0.0000(14) 0.0001(14)
C52 0.032(11) 0.029(11) 0.023(10) -0.003(8) 0.000(8) 0.000(8)
C53 0.033(11) 0.028(11) 0.032(11) -0.003(8) -0.006(8) 0.006(8)
C54 0.027(11) 0.023(10) 0.061(14) -0.015(9) 0.009(9) 0.013(8)
C55 0.021(10) 0.042(14) 0.079(17) 0.000(11) 0.017(10) 0.003(9)
C56 0.020(8) 0.019(13) 0.068(12) -0.007(10) 0.015(7) -0.006(8)
C57 0.028(10) 0.023(9) 0.049(13) -0.006(8) 0.004(9) 0.003(8)
C58 0.022(8) 0.020(13) 0.029(9) -0.004(7) 0.009(6) -0.003(7)
N1 0.026(4) 0.025(4) 0.026(4) -0.0004(14) -0.0001(14) -0.0006(14)
N2 0.018(3) 0.018(3) 0.019(3) 0.0004(14) 0.0003(14) 0.0002(14)
N3 0.027(4) 0.027(4) 0.026(4) 0.0000(14) 0.0003(14) -0.0005(14)
N4 0.021(9) 0.036(10) 0.027(9) 0.003(8) -0.001(6) -0.001(8)
N5 0.014(3) 0.015(3) 0.015(3) -0.0005(13) -0.0005(14) -0.0002(14)
N6 0.022(8) 0.027(9) 0.035(10) -0.004(7) -0.003(7) -0.008(7)
O1 0.034(7) 0.026(7) 0.030(7) -0.004(6) -0.004(5) 0.003(6)
O2 0.033(9) 0.045(10) 0.064(11) -0.027(8) -0.006(8) 0.007(7)
Cl1 0.069(3) 0.051(3) 0.086(3) 0.007(2) 0.004(2) 0.000(2)
Cl2 0.030(3) 0.037(3) 0.148(7) 0.013(4) -0.029(3) -0.001(3)
Dy1 0.0192(5) 0.0145(5) 0.0380(6) 0.000 0.000 -0.0009(7)

loop_
_atom_type_symbol
_atom_type_description
_atom_type_scat_dispersion_real
_atom_type_scat_dispersion_imag
_atom_type_scat_source
C C 0.0033 0.0016 'International Tables Vol C Tables 4.2.6.8 and 6.1.1.4'
H H 0.0000 0.0000 'International Tables Vol C Tables 4.2.6.8 and 6.1.1.4'
N N 0.0061 0.0033 'International Tables Vol C Tables 4.2.6.8 and 6.1.1.4'
O O 0.0106 0.0060 'International Tables Vol C Tables 4.2.6.8 and 6.1.1.4'
Cl Cl 0.1484 0.1585 'International Tables Vol C Tables 4.2.6.8 and 6.1.1.4'
Dy Dy -0.1892 4.4098 'International Tables Vol C Tables 4.2.6.8 and 6.1.1.4'

loop_
_geom_angle_atom_site_label_1
_geom_angle_atom_site_label_2
_geom_angle_atom_site_label_3
_geom_angle
_geom_angle_site_symmetry_1
_geom_angle_site_symmetry_3
N2 C1 C10 127.3(16) . .
N2 C1 C2 109.0(16) . .
C10 C1 C2 123.5(16) . .
C3 C2 C1 108.2(16) . .
C3 C2 H2 125.9 . .
C1 C2 H2 125.9 . .
C2 C3 C4 106.2(16) . .
C2 C3 H3 126.9 . .
C4 C3 H3 126.9 . .
C5 C4 N2 125.8(19) . .
C5 C4 C3 124.2(18) . .
N2 C4 C3 109.8(16) . .
C4 C5 C6 126.7(17) . .
C4 C5 C17 116.9(16) . .
C6 C5 C17 115.7(15) . .
N1 C6 C5 124.6(16) . .
N1 C6 C7 108.1(15) . .
C5 C6 C7 127.3(16) . .
C8 C7 C6 108.4(16) . .
C8 C7 H7 125.8 . .
C6 C7 H7 125.8 . .
C7 C8 C9 106.7(16) . .
C7 C8 H8 126.6 . .
C9 C8 H8 126.6 . .
N1 C9 C10 123.1(17) . 2_665
N1 C9 C8 110.2(15) . .
C10 C9 C8 126.1(15) 2_665 .
C9 C10 C1 125.8(16) 2_665 .
C9 C10 C11 116.2(14) 2_665 .
C1 C10 C11 117.6(14) . .
C12 C11 C16 118.1(17) . .
C12 C11 C10 121.6(17) . .
C16 C11 C10 120.3(15) . .
C11 C12 C13 119.3(19) . .
C11 C12 H12 120.4 . .
C13 C12 H12 120.4 . .
C12 C13 C14 119.6(18) . .
C12 C13 H13 120.2 . .
C14 C13 H13 120.2 . .
C15 C14 C13 120.8(18) . .
C15 C14 Cl2 121.5(17) . .
C13 C14 Cl2 117.7(18) . .
C14 C15 C16 118.2(19) . .
C14 C15 H15 120.9 . .
C16 C15 H15 120.9 . .
C15 C16 C11 123.9(19) . .
C15 C16 H16 118.0 . .
C11 C16 H16 118.0 . .
C22 C17 C18 117.3(16) . .
C22 C17 C5 122.8(17) . .
C18 C17 C5 119.8(16) . .
C17 C18 C19 122.5(17) . .
C17 C18 H18 118.8 . .
C19 C18 H18 118.8 . .
C20 C19 C18 117.4(17) . .
C20 C19 H19 121.3 . .
C18 C19 H19 121.3 . .
C21 C20 C19 122(2) . .
C21 C20 Cl1 120.9(17) . .
C19 C20 Cl1 117.1(16) . .
C20 C21 C22 119(2) . .
C20 C21 H21 120.5 . .
C22 C21 H21 120.5 . .
C17 C22 C21 121.7(19) . .
C17 C22 H22 119.2 . .
C21 C22 H22 119.2 . .
N6 C23 N3 129.8(18) . .
N6 C23 C24 122.8(17) . .
N3 C23 C24 107.3(16) . .
C29 C24 C25 122.3(19) . .
C29 C24 C23 108.9(16) . .
C25 C24 C23 128.7(18) . .
C26 C25 C24 113(2) . .
C26 C25 H25 123.7 . .
C24 C25 H25 123.7 . .
C27 C26 C25 124(2) . .
C27 C26 H26 118.0 . .
C25 C26 H26 118.0 . .
C26 C27 C28 121(2) . .
C26 C27 H27 119.3 . .
C28 C27 H27 119.3 . .
C29 C28 C27 118.6(19) . .
C29 C28 O2 119.2(17) . .
C27 C28 O2 121.2(18) . .
C28 C29 C24 120.6(17) . .
C28 C29 C30 134.7(16) . .
C24 C29 C30 104.8(15) . .
N4 C30 N3 126.5(14) . .
N4 C30 C29 122.3(14) . .
N3 C30 C29 111.0(13) . .
O1 C31 C40 116.8(17) . .
O1 C31 C32 125.5(18) . .
C40 C31 C32 117.7(18) . .
C33 C32 C31 121.8(19) . .
C33 C32 H32 119.1 . .
C31 C32 H32 119.1 . .
C32 C33 C34 120.3(19) . .
C32 C33 H33 119.9 . .
C34 C33 H33 119.9 . .
C39 C34 C33 121.3(19) . .
C39 C34 C35 118(2) . .
C33 C34 C35 121(2) . .
C36 C35 C34 122(2) . .
C36 C35 H35 119.0 . .
C34 C35 H35 119.0 . .
C35 C36 C37 120(2) . .
C35 C36 H36 119.9 . .
C37 C36 H36 119.9 . .
C38 C37 C36 120(2) . .
C38 C37 H37 120.2 . .
C36 C37 H37 120.2 . .
C37 C38 C39 120(2) . .
C37 C38 H38 119.9 . .
C39 C38 H38 119.9 . .
C34 C39 C38 119.6(19) . .
C34 C39 C40 120.0(18) . .
C38 C39 C40 120.4(17) . .
C31 C40 C39 118.9(17) . .
C31 C40 C48 120.2(17) . .
C39 C40 C48 120.9(17) . .
C42 C41 C50 122(3) . .
C42 C41 H41 118.8 . .
C50 C41 H41 118.8 . .
C43 C42 C47 122(2) . .
C43 C42 C41 120(2) . .
C47 C42 C41 118(2) . .
C44 C43 C42 118(3) . .
C44 C43 H43 121.0 . .
C42 C43 H43 121.0 . .
C43 C44 C45 123(2) . .
C43 C44 H44 118.4 . .
C45 C44 H44 118.4 . .
C46 C45 C44 120(2) . .
C46 C45 H45 120.2 . .
C44 C45 H45 120.2 . .
C45 C46 C47 120(2) . .
C45 C46 H46 120.0 . .
C47 C46 H46 120.0 . .
C46 C47 C42 116.9(18) . .
C46 C47 C48 123.6(17) . .
C42 C47 C48 119.4(19) . .
C49 C48 C47 121.5(18) . .
C49 C48 C40 118.7(18) . .
C47 C48 C40 119.8(17) . .
C50 C49 O2 122(2) . .
C50 C49 C48 122(2) . .
O2 C49 C48 115.5(18) . .
C49 C50 C41 117(2) . .
C49 C50 H50 121.6 . .
C41 C50 H50 121.6 . .
N4 C51 N5 126.3(18) . .
N4 C51 C52 121.7(18) . .
N5 C51 C52 111.9(17) . .
C53 C52 C57 118.0(17) . .
C53 C52 C51 137.4(18) . .
C57 C52 C51 104.5(16) . .
C52 C53 C54 119.8(17) . .
C52 C53 O1 122.9(17) . .
C54 C53 O1 117.1(16) . .
C55 C54 C53 121.2(17) . .
C55 C54 H54 119.4 . .
C53 C54 H54 119.4 . .
C56 C55 C54 119.8(18) . .
C56 C55 H55 120.1 . .
C54 C55 H55 120.1 . .
C55 C56 C57 118(2) . .
C55 C56 H56 120.8 . .
C57 C56 H56 120.8 . .
C56 C57 C52 122.5(18) . .
C56 C57 C58 129.9(18) . .
C52 C57 C58 107.0(15) . .
N6 C58 N5 129.8(15) 2_665 .
N6 C58 C57 121.3(15) 2_665 .
N5 C58 C57 108.8(15) . .
C60 C59 C64 120.0 . .
C60 C59 H59 120.0 . .
C64 C59 H59 120.0 . .
C61 C60 C59 120.0 . .
C61 C60 H60 120.0 . .
C59 C60 H60 120.0 . .
C62 C61 C60 120.0 . .
C62 C61 H61 120.0 . .
C60 C61 H61 120.0 . .
C63 C62 C61 120.0 . .
C63 C62 H62 120.0 . .
C61 C62 H62 120.0 . .
C62 C63 C64 120.0 . .
C62 C63 H63 120.0 . .
C64 C63 H63 120.0 . .
C63 C64 C59 120.0 . .
C63 C64 H64 120.0 . .
C59 C64 H64 120.0 . .
C9 N1 C6 106.1(15) . .
C9 N1 Dy1 121.3(11) . .
C6 N1 Dy1 122.8(11) . .
C1 N2 C4 106.8(15) . .
C1 N2 Dy1 126.0(11) . .
C4 N2 Dy1 126.2(12) . .
C30 N3 C23 107.7(14) . .
C30 N3 Dy1 126.1(10) . .
C23 N3 Dy1 122.4(12) . .
C30 N4 C51 123.9(17) . .
C58 N5 C51 107.7(14) . .
C58 N5 Dy1 123.0(10) . .
C51 N5 Dy1 123.9(11) . .
C23 N6 C58 122.9(16) . 2_665
C31 O1 C53 120.7(14) . .
C49 O2 C28 121.2(18) . .
N2 Dy1 N2 116.7(6) 2_665 .
N2 Dy1 N3 135.1(4) 2_665 .
N2 Dy1 N3 84.8(5) . .
N2 Dy1 N3 84.8(5) 2_665 2_665
N2 Dy1 N3 135.1(4) . 2_665
N3 Dy1 N3 107.9(7) . 2_665
N2 Dy1 N1 74.0(5) 2_665 2_665
N2 Dy1 N1 73.5(5) . 2_665
N3 Dy1 N1 150.2(5) . 2_665
N3 Dy1 N1 76.1(5) 2_665 2_665
N2 Dy1 N1 73.5(5) 2_665 .
N2 Dy1 N1 74.0(5) . .
N3 Dy1 N1 76.1(5) . .
N3 Dy1 N1 150.2(5) 2_665 .
N1 Dy1 N1 115.5(7) 2_665 .
N2 Dy1 N5 75.7(4) 2_665 2_665
N2 Dy1 N5 151.6(4) . 2_665
N3 Dy1 N5 70.3(4) . 2_665
N3 Dy1 N5 68.2(4) 2_665 2_665
N1 Dy1 N5 134.6(5) 2_665 2_665
N1 Dy1 N5 86.6(5) . 2_665
N2 Dy1 N5 151.6(4) 2_665 .
N2 Dy1 N5 75.7(4) . .
N3 Dy1 N5 68.2(4) . .
N3 Dy1 N5 70.3(4) 2_665 .
N1 Dy1 N5 86.6(5) 2_665 .
N1 Dy1 N5 134.6(5) . .
N5 Dy1 N5 105.9(6) 2_665 .

loop_
_geom_bond_atom_site_label_1
_geom_bond_atom_site_label_2
_geom_bond_distance
_geom_bond_site_symmetry_2
C1 N2 1.36(2) .
C1 C10 1.40(2) .
C1 C2 1.47(2) .
C2 C3 1.36(3) .
C2 H2 0.9300 .
C3 C4 1.44(3) .
C3 H3 0.9300 .
C4 C5 1.39(3) .
C4 N2 1.41(2) .
C5 C6 1.40(2) .
C5 C17 1.50(2) .
C6 N1 1.39(2) .
C6 C7 1.46(2) .
C7 C8 1.35(2) .
C7 H7 0.9300 .
C8 C9 1.44(2) .
C8 H8 0.9300 .
C9 N1 1.39(2) .
C9 C10 1.40(2) 2_665
C10 C9 1.40(2) 2_665
C10 C11 1.53(2) .
C11 C12 1.38(2) .
C11 C16 1.41(2) .
C12 C13 1.41(3) .
C12 H12 0.9300 .
C13 C14 1.42(3) .
C13 H13 0.9300 .
C14 C15 1.36(3) .
C14 Cl2 1.73(2) .
C15 C16 1.36(2) .
C15 H15 0.9300 .
C16 H16 0.9300 .
C17 C22 1.35(2) .
C17 C18 1.38(2) .
C18 C19 1.39(2) .
C18 H18 0.9300 .
C19 C20 1.36(3) .
C19 H19 0.9300 .
C20 C21 1.35(3) .
C20 Cl1 1.76(2) .
C21 C22 1.40(3) .
C21 H21 0.9300 .
C22 H22 0.9300 .
C23 N6 1.28(2) .
C23 N3 1.43(2) .
C23 C24 1.47(3) .
C24 C29 1.40(2) .
C24 C25 1.45(3) .
C25 C26 1.39(3) .
C25 H25 0.9300 .
C26 C27 1.37(3) .
C26 H26 0.9300 .
C27 C28 1.38(3) .
C27 H27 0.9300 .
C28 C29 1.35(2) .
C28 O2 1.39(2) .
C29 C30 1.48(2) .
C30 N4 1.32(2) .
C30 N3 1.368(19) .
C31 O1 1.34(2) .
C31 C40 1.40(3) .
C31 C32 1.45(3) .
C32 C33 1.36(3) .
C32 H32 0.9300 .
C33 C34 1.38(3) .
C33 H33 0.9300 .
C34 C39 1.37(3) .
C34 C35 1.41(3) .
C35 C36 1.33(3) .
C35 H35 0.9300 .
C36 C37 1.40(3) .
C36 H36 0.9300 .
C37 C38 1.36(3) .
C37 H37 0.9300 .
C38 C39 1.43(3) .
C38 H38 0.9300 .
C39 C40 1.45(3) .
C40 C48 1.49(3) .
C41 C42 1.43(3) .
C41 C50 1.46(4) .
C41 H41 0.9300 .
C42 C43 1.35(3) .
C42 C47 1.41(3) .
C43 C44 1.31(4) .
C43 H43 0.9300 .
C44 C45 1.38(4) .
C44 H44 0.9300 .
C45 C46 1.35(3) .
C45 H45 0.9300 .
C46 C47 1.38(3) .
C46 H46 0.9300 .
C47 C48 1.43(3) .
C48 C49 1.39(3) .
C49 C50 1.38(3) .
C49 O2 1.38(3) .
C50 H50 0.9300 .
C51 N4 1.34(2) .
C51 N5 1.38(2) .
C51 C52 1.44(3) .
C52 C53 1.37(2) .
C52 C57 1.39(2) .
C53 C54 1.40(3) .
C53 O1 1.40(2) .
C54 C55 1.38(3) .
C54 H54 0.9300 .
C55 C56 1.37(3) .
C55 H55 0.9300 .
C56 C57 1.39(2) .
C56 H56 0.9300 .
C57 C58 1.50(2) .
C58 N6 1.33(2) 2_665
C58 N5 1.337(19) .
C59 C60 1.3900 .
C59 C64 1.3900 .
C59 H59 0.9300 .
C60 C61 1.3900 .
C60 H60 0.9300 .
C61 C62 1.3900 .
C61 H61 0.9300 .
C62 C63 1.3900 .
C62 H62 0.9300 .
C63 C64 1.3900 .
C63 H63 0.9300 .
C64 H64 0.9300 .
N1 Dy1 2.444(15) .
N2 Dy1 2.431(14) .
N3 Dy1 2.442(14) .
N5 Dy1 2.484(12) .
N6 C58 1.33(2) 2_665
Dy1 N2 2.431(14) 2_665
Dy1 N3 2.442(14) 2_665
Dy1 N1 2.444(15) 2_665
Dy1 N5 2.484(12) 2_665
